data_4311691
loop_
_publ_author_name
'Chia-Hui Lin'
'Kwang-Hwa Lii'

_publ_section_title
;
 Synthesis and Characterization of the First Organically Templated Metal
 Oxalatophosphonate: (C3H12N2)0.5[Ga3(C2O4)(CH3PO3)4].0.5H2O
;
_journal_name_full 'Inorganic Chemistry'
_journal_page_first 6403
_journal_page_last 6407
_journal_paper_doi 10.1021/ic049598s
_journal_volume 43
_journal_year 2004
_chemical_formula_moiety (C3H12N2)0.5[Ga3(C2O4)(CH3PO3)4].0.5H2O
_chemical_formula_sum 'C7.5 H19 Ga3 N O16.5 P4'
_chemical_formula_weight 720.28
_chemical_name_systematic
; 
 ? 
;
_space_group_IT_number 14
_symmetry_cell_setting monoclinic
_symmetry_space_group_name_Hall '-P 2yn'
_symmetry_space_group_name_H-M 'P 1 21/n 1'
_atom_sites_solution_hydrogens geom
_atom_sites_solution_primary direct
_atom_sites_solution_secondary difmap
_audit_creation_method SHELXL-97
_cell_angle_alpha 90.00
_cell_angle_beta 97.5390(10)
_cell_angle_gamma 90.00
_cell_formula_units_Z 4
_cell_length_a 8.8514(4)
_cell_length_b 16.3030(7)
_cell_length_c 15.0816(7)
_cell_measurement_temperature 294(2)
_cell_volume 2157.53(17)
_computing_molecular_graphics Diamond
_computing_structure_refinement 'SHELXL-97 (Sheldrick, 1997)'
_computing_structure_solution 'SHELXS-97 (Sheldrick, 1990)'
_diffrn_ambient_temperature 294(2)
_diffrn_measured_fraction_theta_full 0.996
_diffrn_measured_fraction_theta_max 0.996
_diffrn_measurement_device_type 'Siemens Smart CCD'
_diffrn_radiation_monochromator graphite
_diffrn_radiation_source 'fine-focus sealed tube'
_diffrn_radiation_type MoK\a
_diffrn_radiation_wavelength 0.71073
_diffrn_reflns_av_R_equivalents 0.0351
_diffrn_reflns_av_sigmaI/netI 0.0454
_diffrn_reflns_limit_h_max 11
_diffrn_reflns_limit_h_min -11
_diffrn_reflns_limit_k_max 18
_diffrn_reflns_limit_k_min -21
_diffrn_reflns_limit_l_max 19
_diffrn_reflns_limit_l_min -20
_diffrn_reflns_number 15809
_diffrn_reflns_theta_full 28.31
_diffrn_reflns_theta_max 28.31
_diffrn_reflns_theta_min 1.85
_exptl_absorpt_coefficient_mu 4.096
_exptl_absorpt_correction_T_max 0.960
_exptl_absorpt_correction_T_min 0.735
_exptl_absorpt_correction_type 'empirical based on symmetry equivalents'
_exptl_crystal_colour colorless
_exptl_crystal_density_diffrn 2.217
_exptl_crystal_density_method 'not measured'
_exptl_crystal_description plate
_exptl_crystal_F_000 1424
_exptl_crystal_size_max 0.21
_exptl_crystal_size_mid 0.09
_exptl_crystal_size_min 0.06
_refine_diff_density_max 0.690
_refine_diff_density_min -0.398
_refine_diff_density_rms 0.125
_refine_ls_extinction_coef 0.00027(9)
_refine_ls_extinction_expression Fc^*^=kFc[1+0.001xFc^2^\l^3^/sin(2\q)]^-1/4^
_refine_ls_extinction_method SHELXL
_refine_ls_goodness_of_fit_ref 1.145
_refine_ls_hydrogen_treatment mixed
_refine_ls_matrix_type full
_refine_ls_number_parameters 293
_refine_ls_number_reflns 5341
_refine_ls_number_restraints 0
_refine_ls_restrained_S_all 1.145
_refine_ls_R_factor_all 0.0506
_refine_ls_R_factor_gt 0.0402
_refine_ls_shift/su_max 0.000
_refine_ls_shift/su_mean 0.000
_refine_ls_structure_factor_coef Fsqd
_refine_ls_weighting_details 'calc w=1/[\s^2^(Fo^2^)+(0.0424P)^2^+2.5489P] where P=(Fo^2^+2Fc^2^)/3'
_refine_ls_weighting_scheme calc
_refine_ls_wR_factor_gt 0.1013
_refine_ls_wR_factor_ref 0.1042
_reflns_number_gt 4450
_reflns_number_total 5341
_reflns_threshold_expression >2sigma(I)
_cod_data_source_file ic049598ssi20040326_051022.cif
_cod_data_source_block dc15m
_cod_original_formula_sum 'C7.50 H19 Ga3 N O16.50 P4'
_cod_database_code 4311691

loop_
_symmetry_equiv_pos_as_xyz
'x, y, z'
'-x+1/2, y+1/2, -z+1/2'
'-x, -y, -z'
'x-1/2, -y-1/2, z-1/2'

loop_
_atom_site_label
_atom_site_type_symbol
_atom_site_fract_x
_atom_site_fract_y
_atom_site_fract_z
_atom_site_U_iso_or_equiv
_atom_site_adp_type
_atom_site_occupancy
_atom_site_symmetry_multiplicity
_atom_site_calc_flag
_atom_site_refinement_flags
_atom_site_disorder_assembly
_atom_site_disorder_group
Ga1 Ga 0.53501(5) 0.01253(3) 0.28076(3) 0.01573(11) Uani 1 1 d . . .
Ga2 Ga 0.13971(5) 0.19273(3) 0.26882(3) 0.02112(13) Uani 1 1 d . . .
Ga3 Ga -0.04427(5) -0.21928(3) 0.28109(3) 0.01626(12) Uani 1 1 d . . .
P1 P 0.80151(12) 0.13332(7) 0.23153(7) 0.0169(2) Uani 1 1 d . . .
P2 P 0.34709(12) 0.13676(6) 0.12962(7) 0.0170(2) Uani 1 1 d . . .
P3 P 0.43079(12) 0.16561(6) 0.38593(7) 0.0155(2) Uani 1 1 d . . .
P4 P 0.26506(13) -0.12287(7) 0.24414(8) 0.0198(2) Uani 1 1 d . . .
O1 O 0.9606(3) 0.1474(2) 0.2846(2) 0.0315(8) Uani 1 1 d . . .
O2 O 0.7255(3) 0.07088(19) 0.2846(2) 0.0235(7) Uani 1 1 d . . .
O3 O 0.7225(4) 0.2141(2) 0.2167(3) 0.0366(9) Uani 1 1 d . . .
O4 O 0.1955(4) 0.1485(2) 0.1671(2) 0.0350(8) Uani 1 1 d . . .
O5 O 0.4323(4) 0.21696(19) 0.1269(2) 0.0275(7) Uani 1 1 d . . .
O6 O 0.4404(4) 0.07051(19) 0.1806(2) 0.0281(7) Uani 1 1 d . . .
O7 O 0.4927(3) 0.07865(17) 0.38236(19) 0.0201(6) Uani 1 1 d . . .
O8 O 0.4797(4) 0.22401(19) 0.3178(2) 0.0275(7) Uani 1 1 d . . .
O9 O 0.2555(3) 0.1626(2) 0.3737(2) 0.0298(8) Uani 1 1 d . . .
O10 O 0.1241(4) -0.14079(19) 0.2875(2) 0.0274(7) Uani 1 1 d . . .
O11 O 0.3724(4) -0.1972(2) 0.2441(3) 0.0352(9) Uani 1 1 d . . .
O12 O 0.3554(3) -0.05318(18) 0.2939(2) 0.0224(7) Uani 1 1 d . . .
O13 O -0.1771(4) -0.1466(2) 0.19419(19) 0.0259(7) Uani 1 1 d . . .
O14 O -0.3828(3) -0.06646(18) 0.19452(19) 0.0210(6) Uani 1 1 d . . .
O15 O -0.3392(3) -0.06408(17) 0.37186(19) 0.0188(6) Uani 1 1 d . . .
O16 O -0.1389(3) -0.14872(17) 0.37120(19) 0.0192(6) Uani 1 1 d . . .
OW1 O 0.1386(9) 0.8104(5) 0.5309(5) 0.0423(18) Uani 0.50 1 d P . .
C1 C 0.8259(7) 0.0905(4) 0.1247(4) 0.0482(15) Uani 1 1 d . . .
C2 C 0.2985(7) 0.1037(3) 0.0169(3) 0.0367(13) Uani 1 1 d . . .
C3 C 0.4911(7) 0.2038(3) 0.4956(3) 0.0331(12) Uani 1 1 d . . .
C4 C 0.2097(7) -0.0928(4) 0.1311(4) 0.0463(15) Uani 1 1 d . . .
C5 C -0.2719(5) -0.1069(2) 0.2316(3) 0.0177(8) Uani 1 1 d . . .
C6 C -0.2483(5) -0.1070(2) 0.3339(3) 0.0165(8) Uani 1 1 d . . .
C7 C -0.1004(12) -0.0175(6) 0.5447(7) 0.0289(15) Uiso 0.50 1 d P . .
C7A C -0.1431(11) 0.0624(6) 0.5052(6) 0.0289(15) Uiso 0.50 1 d P . .
C8 C 0.016(7) 0.003(4) 0.486(4) 0.025(3) Uiso 0.25 1 d P . .
C8A C 0.014(6) 0.001(3) 0.475(4) 0.025(3) Uiso 0.25 1 d P . .
N1 N -0.2390(11) 0.0388(6) 0.5280(7) 0.0311(14) Uiso 0.50 1 d P . .
N1A N -0.2807(11) 0.0272(6) 0.5380(7) 0.0311(14) Uiso 0.50 1 d P . .

loop_
_atom_site_aniso_label
_atom_site_aniso_U_11
_atom_site_aniso_U_22
_atom_site_aniso_U_33
_atom_site_aniso_U_23
_atom_site_aniso_U_13
_atom_site_aniso_U_12
Ga1 0.0137(2) 0.0121(2) 0.0213(2) -0.00009(17) 0.00191(17) 0.00005(16)
Ga2 0.0138(2) 0.0167(2) 0.0333(3) 0.0040(2) 0.0048(2) -0.00077(17)
Ga3 0.0143(2) 0.0133(2) 0.0212(2) -0.00237(17) 0.00268(18) 0.00119(16)
P1 0.0133(5) 0.0160(5) 0.0219(5) 0.0018(4) 0.0039(4) -0.0004(4)
P2 0.0176(5) 0.0146(5) 0.0181(5) 0.0000(4) -0.0001(4) -0.0001(4)
P3 0.0154(5) 0.0146(5) 0.0171(5) 0.0000(4) 0.0039(4) 0.0000(4)
P4 0.0176(5) 0.0138(5) 0.0284(6) -0.0025(4) 0.0054(4) -0.0029(4)
O1 0.0126(15) 0.038(2) 0.044(2) 0.0161(16) 0.0015(14) -0.0088(13)
O2 0.0181(15) 0.0259(17) 0.0265(16) 0.0037(13) 0.0025(13) -0.0072(12)
O3 0.0270(18) 0.0241(18) 0.061(2) 0.0140(17) 0.0133(17) 0.0099(14)
O4 0.0194(17) 0.043(2) 0.043(2) -0.0095(17) 0.0076(15) -0.0013(15)
O5 0.0373(19) 0.0221(16) 0.0212(16) 0.0018(13) -0.0032(14) -0.0109(14)
O6 0.0319(18) 0.0192(16) 0.0303(17) 0.0030(13) -0.0068(14) 0.0057(13)
O7 0.0250(16) 0.0145(14) 0.0216(15) -0.0003(12) 0.0058(12) 0.0000(12)
O8 0.0390(19) 0.0190(16) 0.0265(17) 0.0061(13) 0.0122(15) -0.0018(14)
O9 0.0146(15) 0.042(2) 0.0326(18) 0.0064(16) 0.0013(13) 0.0021(14)
O10 0.0210(16) 0.0213(16) 0.0415(19) -0.0078(14) 0.0101(14) -0.0071(13)
O11 0.0263(18) 0.0169(16) 0.064(2) -0.0111(16) 0.0107(17) -0.0004(13)
O12 0.0180(15) 0.0160(15) 0.0339(17) -0.0063(13) 0.0061(13) -0.0063(12)
O13 0.0285(18) 0.0315(18) 0.0182(15) 0.0007(13) 0.0053(13) 0.0128(14)
O14 0.0217(16) 0.0193(15) 0.0218(15) 0.0001(12) 0.0028(12) 0.0054(12)
O15 0.0198(15) 0.0159(14) 0.0214(15) 0.0023(12) 0.0054(12) 0.0037(11)
O16 0.0184(15) 0.0183(15) 0.0207(15) -0.0014(12) 0.0018(12) 0.0053(11)
OW1 0.047(5) 0.041(4) 0.039(4) -0.009(4) 0.004(4) -0.001(4)
C1 0.063(4) 0.055(4) 0.032(3) -0.014(3) 0.025(3) -0.014(3)
C2 0.056(4) 0.031(3) 0.020(2) -0.011(2) -0.006(2) -0.004(2)
C3 0.052(3) 0.024(2) 0.022(2) -0.0089(19) -0.002(2) 0.001(2)
C4 0.059(4) 0.041(3) 0.035(3) 0.009(3) -0.008(3) -0.017(3)
C5 0.018(2) 0.015(2) 0.020(2) 0.0006(16) 0.0013(16) 0.0003(15)
C6 0.017(2) 0.0131(19) 0.020(2) 0.0009(15) 0.0028(16) -0.0024(15)

loop_
_atom_type_symbol
_atom_type_description
_atom_type_scat_dispersion_real
_atom_type_scat_dispersion_imag
_atom_type_scat_source
C C 0.0033 0.0016 'International Tables Vol C Tables 4.2.6.8 and 6.1.1.4'
H H 0.0000 0.0000 'International Tables Vol C Tables 4.2.6.8 and 6.1.1.4'
N N 0.0061 0.0033 'International Tables Vol C Tables 4.2.6.8 and 6.1.1.4'
O O 0.0106 0.0060 'International Tables Vol C Tables 4.2.6.8 and 6.1.1.4'
P P 0.1023 0.0942 'International Tables Vol C Tables 4.2.6.8 and 6.1.1.4'
Ga Ga 0.2307 1.6083 'International Tables Vol C Tables 4.2.6.8 and 6.1.1.4'

loop_
_geom_angle_atom_site_label_1
_geom_angle_atom_site_label_2
_geom_angle_atom_site_label_3
_geom_angle
_geom_angle_site_symmetry_1
_geom_angle_site_symmetry_3
_geom_angle_publ_flag
O6 Ga1 O2 94.10(14) . . ?
O6 Ga1 O12 94.27(14) . . ?
O2 Ga1 O12 171.52(13) . . ?
O6 Ga1 O7 104.00(13) . . ?
O2 Ga1 O7 87.76(13) . . ?
O12 Ga1 O7 88.91(12) . . ?
O6 Ga1 O14 87.92(13) . 1_655 ?
O2 Ga1 O14 86.95(13) . 1_655 ?
O12 Ga1 O14 94.70(12) . 1_655 ?
O7 Ga1 O14 167.28(12) . 1_655 ?
O6 Ga1 O15 168.31(13) . 1_655 ?
O2 Ga1 O15 83.44(12) . 1_655 ?
O12 Ga1 O15 88.62(12) . 1_655 ?
O7 Ga1 O15 87.36(12) . 1_655 ?
O14 Ga1 O15 80.55(11) 1_655 1_655 ?
O1 Ga2 O11 112.52(15) 1_455 2 ?
O1 Ga2 O4 106.89(16) 1_455 . ?
O11 Ga2 O4 108.72(17) 2 . ?
O1 Ga2 O9 100.31(14) 1_455 . ?
O11 Ga2 O9 112.19(16) 2 . ?
O4 Ga2 O9 115.94(15) . . ?
O5 Ga3 O8 97.15(14) 2_545 2_545 ?
O5 Ga3 O3 91.67(16) 2_545 2_545 ?
O8 Ga3 O3 94.04(15) 2_545 2_545 ?
O5 Ga3 O10 90.05(14) 2_545 . ?
O8 Ga3 O10 92.91(14) 2_545 . ?
O3 Ga3 O10 172.57(14) 2_545 . ?
O5 Ga3 O13 173.45(13) 2_545 . ?
O8 Ga3 O13 89.17(13) 2_545 . ?
O3 Ga3 O13 86.16(15) 2_545 . ?
O10 Ga3 O13 91.33(14) . . ?
O5 Ga3 O16 92.43(12) 2_545 . ?
O8 Ga3 O16 170.30(13) 2_545 . ?
O3 Ga3 O16 84.12(13) 2_545 . ?
O10 Ga3 O16 88.59(13) . . ?
O13 Ga3 O16 81.21(11) . . ?
O3 P1 O2 116.22(19) . . ?
O3 P1 O1 108.9(2) . . ?
O2 P1 O1 105.40(17) . . ?
O3 P1 C1 108.5(3) . . ?
O2 P1 C1 109.2(2) . . ?
O1 P1 C1 108.3(3) . . ?
O6 P2 O5 113.04(19) . . ?
O6 P2 O4 110.4(2) . . ?
O5 P2 O4 111.4(2) . . ?
O6 P2 C2 108.5(2) . . ?
O5 P2 C2 107.1(2) . . ?
O4 P2 C2 106.0(2) . . ?
O8 P3 O7 115.31(18) . . ?
O8 P3 O9 108.28(19) . . ?
O7 P3 O9 109.13(19) . . ?
O8 P3 C3 109.6(2) . . ?
O7 P3 C3 107.0(2) . . ?
O9 P3 C3 107.3(2) . . ?
O10 P4 O12 109.89(18) . . ?
O10 P4 O11 113.10(19) . . ?
O12 P4 O11 107.59(18) . . ?
O10 P4 C4 109.2(3) . . ?
O12 P4 C4 109.0(2) . . ?
O11 P4 C4 108.0(3) . . ?
P1 O1 Ga2 139.0(2) . 1_655 ?
P1 O2 Ga1 140.00(19) . . ?
P1 O3 Ga3 150.0(2) . 2 ?
P2 O4 Ga2 135.0(2) . . ?
P2 O5 Ga3 131.76(19) . 2 ?
P2 O6 Ga1 157.7(2) . . ?
P3 O7 Ga1 130.50(18) . . ?
P3 O8 Ga3 169.7(2) . 2 ?
P3 O9 Ga2 122.4(2) . . ?
P4 O10 Ga3 140.5(2) . . ?
P4 O11 Ga2 138.9(2) . 2_545 ?
P4 O12 Ga1 137.8(2) . . ?
C5 O13 Ga3 112.2(3) . . ?
C5 O14 Ga1 111.9(3) . 1_455 ?
C6 O15 Ga1 110.7(3) . 1_455 ?
C6 O16 Ga3 111.5(3) . . ?
O14 C5 O13 127.2(4) . . ?
O14 C5 C6 116.5(4) . . ?
O13 C5 C6 116.3(3) . . ?
O16 C6 O15 126.8(4) . . ?
O16 C6 C5 116.6(4) . . ?
O15 C6 C5 116.5(3) . . ?
C8A C7 C8 9(7) 3_556 3_556 ?
C8A C7 C7A 78(4) 3_556 . ?
C8 C7 C7A 76(4) 3_556 . ?
C8A C7 C8 17.5(17) 3_556 . ?
C8 C7 C8 8(6) 3_556 . ?
C7A C7 C8 74(3) . . ?
C8A C7 N1 118(4) 3_556 . ?
C8 C7 N1 115(4) 3_556 . ?
C7A C7 N1 40.3(6) . . ?
C8 C7 N1 112(3) . . ?
C8A C7 C8A 22(5) 3_556 . ?
C8 C7 C8A 13(2) 3_556 . ?
C7A C7 C8A 73(2) . . ?
C8 C7 C8A 5(4) . . ?
N1 C7 C8A 110(2) . . ?
C8A C7 N1A 132(4) 3_556 . ?
C8 C7 N1A 129(4) 3_556 . ?
C7A C7 N1A 54.5(6) . . ?
C8 C7 N1A 125(3) . . ?
N1 C7 N1A 14.2(5) . . ?
C8A C7 N1A 123(2) . . ?
N1 C7A C7 73.3(9) . . ?
N1 C7A N1A 0.8(9) . . ?
C7 C7A N1A 72.5(7) . . ?
N1 C7A C8 110(2) . 3_556 ?
C7 C7A C8 37(2) . 3_556 ?
N1A C7A C8 109(2) . 3_556 ?
N1 C7A C8A 108(2) . 3_556 ?
C7 C7A C8A 35(2) . 3_556 ?
N1A C7A C8A 107(2) . 3_556 ?
C8 C7A C8A 6(4) 3_556 3_556 ?
N1 C7A C8 124(2) . . ?
C7 C7A C8 53.8(19) . . ?
N1A C7A C8 123(2) . . ?
C8 C7A C8 18(4) 3_556 . ?
C8A C7A C8 22.5(11) 3_556 . ?
N1 C7A C8A 125(2) . . ?
C7 C7A C8A 56.3(19) . . ?
N1A C7A C8A 123.8(19) . . ?
C8 C7A C8A 21.5(9) 3_556 . ?
C8A C7A C8A 27(4) 3_556 . ?
C8 C7A C8A 5(4) . . ?
C8 C8 C8A 9(10) 3_556 3_556 ?
C8 C8 C7 158(10) 3_556 3_556 ?
C8A C8 C7 149(6) 3_556 3_556 ?
C8 C8 C7 14(10) 3_556 . ?
C8A C8 C7 23(2) 3_556 . ?
C7 C8 C7 172(6) 3_556 . ?
C8 C8 C7A 106(10) 3_556 3_556 ?
C8A C8 C7A 103(3) 3_556 3_556 ?
C7 C8 C7A 67(4) 3_556 3_556 ?
C7 C8 C7A 110(4) . 3_556 ?
C8 C8 C7A 57(10) 3_556 . ?
C8A C8 C7A 60(2) 3_556 . ?
C7 C8 C7A 129(6) 3_556 . ?
C7 C8 C7A 52.4(19) . . ?
C7A C8 C7A 162(4) 3_556 . ?
C8 C8A C8A 6(8) 3_556 3_556 ?
C8 C8A C7 139(4) 3_556 3_556 ?
C8A C8A C7 133(10) 3_556 3_556 ?
C8 C8A C7A 98(3) 3_556 3_556 ?
C8A C8A C7A 96(8) 3_556 3_556 ?
C7 C8A C7A 68(3) 3_556 3_556 ?
C8 C8A C7 18(3) 3_556 . ?
C8A C8A C7 25(6) 3_556 . ?
C7 C8A C7 158(5) 3_556 . ?
C7A C8A C7 106(3) 3_556 . ?
C8 C8A C7A 55(3) 3_556 . ?
C8A C8A C7A 58(7) 3_556 . ?
C7 C8A C7A 129(5) 3_556 . ?
C7A C8A C7A 153(4) 3_556 . ?
C7 C8A C7A 50.4(17) . . ?
C7A N1 C7 66.4(9) . . ?
C7A N1A C7 53.0(6) . . ?

loop_
_geom_bond_atom_site_label_1
_geom_bond_atom_site_label_2
_geom_bond_distance
_geom_bond_site_symmetry_2
_geom_bond_publ_flag
Ga1 O6 1.883(3) . ?
Ga1 O2 1.930(3) . ?
Ga1 O12 1.948(3) . ?
Ga1 O7 1.950(3) . ?
Ga1 O14 2.032(3) 1_655 ?
Ga1 O15 2.070(3) 1_655 ?
Ga2 O1 1.794(3) 1_455 ?
Ga2 O11 1.806(3) 2 ?
Ga2 O4 1.821(3) . ?
Ga2 O9 1.835(3) . ?
Ga3 O5 1.904(3) 2_545 ?
Ga3 O8 1.905(3) 2_545 ?
Ga3 O3 1.919(3) 2_545 ?
Ga3 O10 1.957(3) . ?
Ga3 O13 2.024(3) . ?
Ga3 O16 2.042(3) . ?
P1 O3 1.494(3) . ?
P1 O2 1.507(3) . ?
P1 O1 1.542(3) . ?
P1 C1 1.794(5) . ?
P2 O6 1.508(3) . ?
P2 O5 1.513(3) . ?
P2 O4 1.535(3) . ?
P2 C2 1.782(5) . ?
P3 O8 1.505(3) . ?
P3 O7 1.523(3) . ?
P3 O9 1.539(3) . ?
P3 C3 1.782(5) . ?
P4 O10 1.511(3) . ?
P4 O12 1.528(3) . ?
P4 O11 1.540(3) . ?
P4 C4 1.780(5) . ?
O1 Ga2 1.794(3) 1_655 ?
O3 Ga3 1.919(3) 2 ?
O5 Ga3 1.904(3) 2 ?
O8 Ga3 1.905(3) 2 ?
O11 Ga2 1.806(3) 2_545 ?
O13 C5 1.252(5) . ?
O14 C5 1.251(5) . ?
O14 Ga1 2.032(3) 1_455 ?
O15 C6 1.259(5) . ?
O15 Ga1 2.070(3) 1_455 ?
O16 C6 1.254(5) . ?
C5 C6 1.531(6) . ?
C7 C8A 0.90(5) 3_556 ?
C7 C8 0.95(6) 3_556 ?
C7 C7A 1.461(13) . ?
C7 C8 1.49(5) . ?
C7 N1 1.527(14) . ?
C7 C8A 1.58(6) . ?
C7 N1A 1.745(14) . ?
C7A N1 1.031(13) . ?
C7A N1A 1.489(13) . ?
C7A C8 1.54(7) 3_556 ?
C7A C8A 1.54(6) 3_556 ?
C7A C8 1.77(6) . ?
C7A C8A 1.82(6) . ?
C8 C8 0.56(11) 3_556 ?
C8 C8A 0.683(17) 3_556 ?
C8 C7 0.95(6) 3_556 ?
C8 C7A 1.54(7) 3_556 ?
C8A C8 0.683(17) 3_556 ?
C8A C8A 0.82(11) 3_556 ?
C8A C7 0.90(5) 3_556 ?
C8A C7A 1.54(6) 3_556 ?
